data_7224691
loop_
_publ_author_name
'Haikun Liu'
'Libing Liao'
'Maxim S. Molokeev'
'Qingfeng Guo'
'Yuanyuan Zhang'
'Lefu Mei'

_publ_section_title
;
 A novel single-phase white light emitting phosphor
 Ca9La(PO4)5(SiO4)F2:Dy3+: synthesis, crystal structure and luminescence
 properties
;
_journal_issue 0
_journal_name_full 'RSC Advances'
_journal_page_first 24577
_journal_page_last 24583
_journal_paper_doi 10.1039/c5ra23348h
_journal_volume 6
_journal_year 2016
_chemical_formula_moiety 'Dy0.11 F2 La0.92 O24 P5 Si, 8.98(Ca)'
_chemical_formula_sum 'Ca8.98 Dy0.11 F2 La0.92 O24 P5 Si'
_chemical_formula_weight 1110.43
_space_group_IT_number 176
_symmetry_cell_setting hexagonal
_symmetry_space_group_name_Hall '-P 6c'
_symmetry_space_group_name_H-M 'P 63/m'
_cell_angle_alpha 90
_cell_angle_beta 90
_cell_angle_gamma 120
_cell_formula_units_Z 1
_cell_length_a 9.42716(15)
_cell_length_b 9.42716(15)
_cell_length_c 6.92158(12)
_cell_measurement_temperature 300
_cell_volume 532.718(15)
_diffrn_ambient_temperature 300
_diffrn_measurement_device_type
;
D8 ADVANCE Bruker
;
_diffrn_radiation_monochromator none
_diffrn_radiation_probe x-ray
_diffrn_radiation_type
;
 Cu K\a~1~~2~
;
_exptl_absorpt_coefficient_mu 40.346
_exptl_crystal_density_diffrn 3.457837
_pd_char_colour
;
colourless
;
_pd_meas_2theta_range_inc 0.02
_pd_meas_2theta_range_max 129.952
_pd_meas_2theta_range_min 5.0001
_pd_meas_scan_method step
_pd_proc_ls_pref_orient_corr
;
no preferred orientation
;
_pd_proc_ls_profile_function PearsonVII
_pd_proc_ls_prof_R_factor 4.030
_pd_proc_ls_prof_wR_expected 3.627
_pd_proc_ls_prof_wR_factor 5.551
_pd_proc_number_of_points 6247.595
_pd_spec_mount_mode reflection
_refine_ls_goodness_of_fit_all 1.530
_refine_ls_R_I_factor 2.11
_refine_ls_shift/su_max 0.01000
_cod_data_source_file Ca9La0p9Dy0p1PO45SiO4F2.cif
_cod_data_source_block a
_cod_original_cell_volume 532.718(20)
_cod_original_sg_symbol_Hall
;
-P 6c
;
_cod_original_sg_symbol_H-M P63/m
_cod_original_formula_sum
;
Ca8.98 Dy0.11 F2 La0.92 O24 P5 Si
;
_cod_database_code 7224691
_cod_database_fobs_code 7224691

loop_
_symmetry_equiv_pos_as_xyz
'x, y, z'
'-x, -y, -z'
'-x, -y, z+1/2'
'-x+y, -x, -z+1/2'
'-x+y, -x, z'
'-y, x-y, -z+1/2'
'-y, x-y, z'
'y, -x+y, -z'
'y, -x+y, z+1/2'
'x-y, x, -z'
'x-y, x, z+1/2'
'x, y, -z+1/2'

loop_
_atom_site_label
_atom_site_type_symbol
_atom_site_fract_x
_atom_site_fract_y
_atom_site_fract_z
_atom_site_occupancy
_atom_site_B_iso_or_equiv
La1 La 0.24008(15) -0.01092(19) 0.25 0.1318(29) 1.008(77)
Ca1 Ca 0.24008(15) -0.01092(19) 0.25 0.8535(32) 1.008(77)
Dy1 Dy 0.24008(15) -0.01092(19) 0.25 0.01465(32) 1.008(77)
La2 La 0.6666667 0.3333333 -0.00126(37) 0.0326(20) 1.235(82)
Ca2 Ca 0.6666667 0.3333333 -0.00126(37) 0.9637(22) 1.235(82)
Dy2 Dy 0.6666667 0.3333333 -0.00126(37) 0.00363(22) 1.235(82)
Si Si 0.39843(27) 0.36842(25) 0.25 0.166667 0.864(89)
P P 0.39843(27) 0.36842(25) 0.25 0.833333 0.864(89)
O1 O 0.58757(58) 0.46500(61) 0.25 1 1.38(10)
O2 O 0.32698(52) 0.48590(52) 0.25 1 1.38(10)
O3 O 0.33531(36) 0.25294(39) 0.07175(43) 1 1.38(10)
F F 0 0 0.25 1 1.38(10)

loop_
_diffrn_radiation_wavelength
_diffrn_radiation_wavelength_wt
1.5406 1.0000
1.5443 0.5000

loop_
_geom_angle_atom_site_label_1
_geom_angle_atom_site_label_2
_geom_angle_atom_site_label_3
_geom_angle
_geom_angle_site_symmetry_1
_geom_angle_site_symmetry_3
O1 La1 O2 101.18(15) 6_655 4_555
O1 La1 O3 74.62(15) 6_655 1_555
O1 La1 O3 86.56(62) 6_655 8_555
O1 La1 F 150.93(37) 6_655 1_555
O2 La1 O3 149.86(59) 4_555 1_555
O2 La1 O3 73.02(13) 4_555 8_555
O2 La1 F 107.89(11) 4_555 1_555
O3 La1 O3 76.91(12) 1_555 8_555
O3 La1 O3 135.03(30) 1_555 9_555
O3 La1 O3 58.97(21) 1_555 12_555
O3 La1 F 80.154(62) 1_555 1_555
O3 La1 O3 143.16(37) 8_555 9_555
O3 La1 F 101.803(55) 8_555 1_555
O1 Ca1 O2 101.18(15) 6_655 4_555
O1 Ca1 O3 74.62(15) 6_655 1_555
O1 Ca1 O3 86.56(62) 6_655 8_555
O1 Ca1 F 150.93(37) 6_655 1_555
O2 Ca1 O3 149.86(59) 4_555 1_555
O2 Ca1 O3 73.02(13) 4_555 8_555
O2 Ca1 F 107.89(11) 4_555 1_555
O3 Ca1 O3 76.91(12) 1_555 8_555
O3 Ca1 O3 135.03(30) 1_555 9_555
O3 Ca1 O3 58.97(21) 1_555 12_555
O3 Ca1 F 80.154(62) 1_555 1_555
O3 Ca1 O3 143.16(37) 8_555 9_555
O3 Ca1 F 101.803(55) 8_555 1_555
O1 Dy1 O2 101.18(15) 6_655 4_555
O1 Dy1 O3 74.62(15) 6_655 1_555
O1 Dy1 O3 86.56(62) 6_655 8_555
O1 Dy1 F 150.93(37) 6_655 1_555
O2 Dy1 O3 149.86(59) 4_555 1_555
O2 Dy1 O3 73.02(13) 4_555 8_555
O2 Dy1 F 107.89(11) 4_555 1_555
O3 Dy1 O3 76.91(12) 1_555 8_555
O3 Dy1 O3 135.03(30) 1_555 9_555
O3 Dy1 O3 58.97(21) 1_555 12_555
O3 Dy1 F 80.154(62) 1_555 1_555
O3 Dy1 O3 143.16(37) 8_555 9_555
O3 Dy1 F 101.803(55) 8_555 1_555
O1 La2 O1 75.51(13) 1_555 4_665
O1 La2 O2 93.159(93) 1_555 2_665
O1 La2 O2 124.3(21) 1_555 8_555
O1 La2 O3 56.19(18) 1_555 1_555
O1 La2 O3 67.58(18) 1_555 5_665
O1 La2 O3 124.32(21) 1_555 7_655
O2 La2 O2 74.4(15) 2_665 8_555
O2 La2 O3 87.206(89) 2_665 1_555
O2 La2 O3 68.84(16) 2_665 5_665
O2 La2 O3 142.06(35) 2_665 7_655
O3 La2 O3 116.96(13) 1_555 5_665
O1 Ca2 O1 75.51(13) 1_555 4_665
O1 Ca2 O2 93.159(93) 1_555 2_665
O1 Ca2 O2 124.3(21) 1_555 8_555
O1 Ca2 O3 56.19(18) 1_555 1_555
O1 Ca2 O3 67.58(18) 1_555 5_665
O1 Ca2 O3 124.32(21) 1_555 7_655
O2 Ca2 O2 74.4(15) 2_665 8_555
O2 Ca2 O3 87.206(89) 2_665 1_555
O2 Ca2 O3 68.84(16) 2_665 5_665
O2 Ca2 O3 142.06(35) 2_665 7_655
O3 Ca2 O3 116.96(13) 1_555 5_665
O1 Dy2 O1 75.51(13) 1_555 4_665
O1 Dy2 O2 93.159(93) 1_555 2_665
O1 Dy2 O2 124.3(21) 1_555 8_555
O1 Dy2 O3 56.19(18) 1_555 1_555
O1 Dy2 O3 67.58(18) 1_555 5_665
O1 Dy2 O3 124.32(21) 1_555 7_655
O2 Dy2 O2 74.4(15) 2_665 8_555
O2 Dy2 O3 87.206(89) 2_665 1_555
O2 Dy2 O3 68.84(16) 2_665 5_665
O2 Dy2 O3 142.06(35) 2_665 7_655
O3 Dy2 O3 116.96(13) 1_555 5_665

loop_
_geom_bond_atom_site_label_1
_geom_bond_atom_site_label_2
_geom_bond_distance
_geom_bond_site_symmetry_2
La1 O1 2.4114(52) 6_655
La1 O2 2.6802(44) 4_555
La1 O3 2.5065(34) .
La1 O3 2.3473(30) 8_555
La1 F 2.3165(14) .
Ca1 O1 2.4114(52) 6_655
Ca1 O2 2.6802(44) 4_555
Ca1 O3 2.5065(34) .
Ca1 O3 2.3473(30) 8_555
Ca1 F 2.3165(14) .
Dy1 O1 2.4114(52) 6_655
Dy1 O2 2.6802(44) 4_555
Dy1 O3 2.5065(34) .
Dy1 O3 2.3473(30) 8_555
Dy1 F 2.3165(14) .
La2 O1 2.4590(39) .
La2 O2 2.4020(33) 2_665
La2 O3 2.8671(31) .
Ca2 O1 2.4590(39) .
Ca2 O2 2.4020(33) 2_665
Ca2 O3 2.8671(31) .
Dy2 O1 2.4590(39) .
Dy2 O2 2.4020(33) 2_665
Dy2 O3 2.8671(31) .
Si O1 1.5443(37) .
Si O2 1.5576(36) .
Si O3 1.5536(33) .
P O1 1.5443(37) .
P O2 1.5576(36) .
P O3 1.5536(33) .
